data_7132595
loop_
_publ_author_name
'Cao, Jinlian'
'Weng, Peimin'
'Qi, Yuanwei'
'Lin, Kexin'
'Yan, Xiaosheng'

_publ_section_title
;
 Noncovalent interaction network of chalcogen, halogen and hydrogen bonds
 for supramolecular &#x3b2;-sheet organization.
;
_journal_issue 11
_journal_name_full 'Chemical communications (Cambridge, England)'
_journal_page_first 1484
_journal_page_last 1487
_journal_paper_doi 10.1039/d3cc05539f
_journal_volume 60
_journal_year 2024
_chemical_absolute_configuration ad
_chemical_formula_moiety 'C24 H22 I2 N4 O4 S'
_chemical_formula_sum 'C24 H22 I2 N4 O4 S'
_chemical_formula_weight 716.31
_space_group_crystal_system triclinic
_space_group_IT_number 1
_space_group_name_Hall 'P 1'
_space_group_name_H-M_alt 'P 1'
_atom_sites_solution_hydrogens geom
_audit_creation_date 2022-06-09
_audit_creation_method
;
Olex2 1.5
(compiled 2022.04.07 svn.rca3783a0 for OlexSys, GUI svn.r6498)
;
_audit_update_record
;
2023-10-30 deposited with the CCDC.	2024-01-09 downloaded from the CCDC.
;
_cell_angle_alpha 84.320(5)
_cell_angle_beta 88.126(6)
_cell_angle_gamma 87.821(6)
_cell_formula_units_Z 1
_cell_length_a 4.7109(4)
_cell_length_b 5.1887(3)
_cell_length_c 25.0379(15)
_cell_measurement_reflns_used 2942
_cell_measurement_temperature 100.00(10)
_cell_measurement_theta_max 73.4190
_cell_measurement_theta_min 5.3180
_cell_volume 608.31(7)
_computing_cell_refinement 'CrysAlisPro 1.171.41.110a (Rigaku OD, 2021)'
_computing_data_collection 'CrysAlisPro 1.171.41.110a (Rigaku OD, 2021)'
_computing_data_reduction 'CrysAlisPro 1.171.41.110a (Rigaku OD, 2021)'
_computing_molecular_graphics 'Olex2 1.5 (Dolomanov et al., 2009)'
_computing_publication_material 'Olex2 1.5 (Dolomanov et al., 2009)'
_computing_structure_refinement 'SHELXL 2018/3 (Sheldrick, 2015)'
_computing_structure_solution 'SHELXT 2018/2 (Sheldrick, 2018)'
_diffrn_ambient_environment N~2~
_diffrn_ambient_temperature 100.00(10)
_diffrn_detector 'CCD plate'
_diffrn_detector_area_resol_mean 10.4741
_diffrn_detector_type Atlas
_diffrn_measured_fraction_theta_full 0.989
_diffrn_measured_fraction_theta_max 0.962
_diffrn_measurement_details
;
List of Runs (angles in degrees, time in seconds):

  # Type    Start    End  Width  t~exp~   \w     \q     \k     \f   Frames
#--------------------------------------------------------------------------
  1  \w   -110.00 -16.00   1.00    2.00    --  -41.35 -57.00   0.00   94
  2  \w    -67.00  29.00   1.00    2.00    --  -41.35  57.00 150.00   96
  3  \w     65.00 107.00   1.00    2.00    --   41.35-147.00 -25.00   42
  4  \w    -29.00  61.00   1.00    2.00    --   41.35 -37.00-150.00   90
  5  \w     83.00 123.00   1.00    8.00    --  105.38 -61.00 -30.00   40
  6  \w    121.00 162.00   1.00    8.00    --  105.38  61.00 -90.00   41
  7  \w     35.00  98.00   1.00    8.00    --  105.38 -77.00 120.00   63
  8  \w     39.00 129.00   1.00    8.00    --  105.38 -45.00-150.00   90
  9  \w     68.00 106.00   1.00    8.00    --  105.38 -94.00-150.00   38
 10  \w     43.00  71.00   1.00    8.00    --  105.38-124.00 139.00   28
 11  \w     77.00 104.00   1.00    8.00    --  105.38-124.00 139.00   27
 12  \w     47.00 128.00   1.00    8.00    --  105.38 -45.00 -60.00   81
 13  \w    110.00 169.00   1.00    8.00    --  105.38  77.00 -60.00   59
 14  \w     26.00  62.00   1.00    8.00    --  105.38 -94.00-120.00   36
 15  \w     27.00  63.00   1.00    8.00    --  105.38 -94.00-150.00   36
 16  \w     69.00 102.00   1.00    8.00    --  105.38 -94.00 -30.00   33
 17  \w     71.00 106.00   1.00    8.00    --  105.38 -94.00 -90.00   35
 18  \w     40.00 172.00   1.00    8.00    --  105.38   0.00 -90.00  132
;
_diffrn_measurement_device 'four-circle diffractometer'
_diffrn_measurement_device_type 'SuperNova, Dual, Cu at home/near, Atlas'
_diffrn_measurement_method '\w scans'
_diffrn_orient_matrix_type 'CrysAlisPro convention (1999,Acta A55,543-557)'
_diffrn_orient_matrix_UB_11 0.0128097000
_diffrn_orient_matrix_UB_12 0.0018180000
_diffrn_orient_matrix_UB_13 -0.0615448000
_diffrn_orient_matrix_UB_21 -0.3104974000
_diffrn_orient_matrix_UB_22 -0.0829621000
_diffrn_orient_matrix_UB_23 0.0011576000
_diffrn_orient_matrix_UB_31 -0.1026700000
_diffrn_orient_matrix_UB_32 0.2868517000
_diffrn_orient_matrix_UB_33 -0.0055696000
_diffrn_radiation_monochromator mirror
_diffrn_radiation_probe x-ray
_diffrn_radiation_type 'Cu K\a'
_diffrn_radiation_wavelength 1.54184
_diffrn_reflns_av_R_equivalents 0.0486
_diffrn_reflns_av_unetI/netI 0.0464
_diffrn_reflns_Laue_measured_fraction_full 0.989
_diffrn_reflns_Laue_measured_fraction_max 0.962
_diffrn_reflns_limit_h_max 4
_diffrn_reflns_limit_h_min -5
_diffrn_reflns_limit_k_max 6
_diffrn_reflns_limit_k_min -3
_diffrn_reflns_limit_l_max 30
_diffrn_reflns_limit_l_min -31
_diffrn_reflns_number 3774
_diffrn_reflns_point_group_measured_fraction_full 0.573
_diffrn_reflns_point_group_measured_fraction_max 0.553
_diffrn_reflns_theta_full 67.684
_diffrn_reflns_theta_max 73.076
_diffrn_reflns_theta_min 3.549
_diffrn_source 'micro-focus sealed X-ray tube'
_diffrn_source_type 'SuperNova (Cu) X-ray Source'
_exptl_absorpt_coefficient_mu 21.445
_exptl_absorpt_correction_T_max 0.567
_exptl_absorpt_correction_T_min 0.128
_exptl_absorpt_correction_type gaussian
_exptl_absorpt_process_details
;
CrysAlisPro 1.171.41.110a (Rigaku Oxford Diffraction, 2021)
Numerical absorption correction based on gaussian integration over
a multifaceted crystal model
Empirical absorption correction using spherical harmonics,
implemented in SCALE3 ABSPACK scaling algorithm.
;
_exptl_crystal_colour colourless
_exptl_crystal_colour_primary colourless
_exptl_crystal_density_diffrn 1.955
_exptl_crystal_description plate
_exptl_crystal_F_000 348
_exptl_crystal_size_max 0.203
_exptl_crystal_size_mid 0.118
_exptl_crystal_size_min 0.033
_refine_diff_density_max 3.137
_refine_diff_density_min -1.944
_refine_diff_density_rms 0.278
_refine_ls_abs_structure_details
;
 Classical Flack method preferred over Parsons because s.u. lower.
;
_refine_ls_abs_structure_Flack 0.001(19)
_refine_ls_extinction_method none
_refine_ls_goodness_of_fit_ref 1.067
_refine_ls_hydrogen_treatment constr
_refine_ls_matrix_type full
_refine_ls_number_parameters 318
_refine_ls_number_reflns 2694
_refine_ls_number_restraints 301
_refine_ls_restrained_S_all 1.012
_refine_ls_R_factor_all 0.0703
_refine_ls_R_factor_gt 0.0692
_refine_ls_shift/su_max 0.000
_refine_ls_shift/su_mean 0.000
_refine_ls_structure_factor_coef Fsqd
_refine_ls_weighting_details 'w=1/[\s^2^(Fo^2^)+(0.1330P)^2^+6.3026P] where P=(Fo^2^+2Fc^2^)/3'
_refine_ls_weighting_scheme calc
_refine_ls_wR_factor_gt 0.1922
_refine_ls_wR_factor_ref 0.1933
_reflns_Friedel_coverage 0.150
_reflns_Friedel_fraction_full 0.156
_reflns_Friedel_fraction_max 0.145
_reflns_number_gt 2601
_reflns_number_total 2694
_reflns_threshold_expression 'I > 2\s(I)'
_cod_data_source_file d3cc05539f2.cif
_cod_data_source_block y
_cod_depositor_comments 'Adding full bibliography for 7132595.cif.'
_cod_database_code 7132595
_shelx_shelxl_version_number 2018/3
_chemical_oxdiff_formula C24H22I2N4O4S
_shelx_space_group_comment
;
The symmetry employed for this shelxl refinement is uniquely defined
by the following loop, which should always be used as a source of
symmetry information in preference to the above space-group names.
They are only intended as comments.
;
_shelx_estimated_absorpt_t_max 0.538
_shelx_estimated_absorpt_t_min 0.098
_olex2_refinement_description
;
1. Fixed Uiso
 At 1.2 times of:
  All C(H) groups, All N(H) groups
 At 1.5 times of:
  All C(H,H,H) groups
2. Rigid bond restraints
 All non-hydrogen atoms
 with sigma for 1-2 distances of 0.01 and sigma for 1-3 distances of 0.01
3. Uiso/Uaniso restraints and constraints
All non-hydrogen atoms have similar U: within 2A with sigma of 0.04 and sigma
for terminal atoms of 0.08 within 2A
4.a Ternary CH refined with riding coordinates:
 C16(H16), C8(H8)
4.b Aromatic/amide H refined with riding coordinates:
 C20(H20), C13(H13), C5(H5), N2(H2), C2(H2A), N4(H4), N3(H3), C23(H23),
 C12(H12), N1(H1), C21(H21), C6(H6), C24(H24), C3(H3A)
4.c Idealised Me refined as rotating group:
 C17(H17A,H17B,H17C), C9(H9A,H9B,H9C)
;
_olex2_submission_special_instructions 'No special instructions were received'
_oxdiff_exptl_absorpt_empirical_details
;
Empirical correction (ABSPACK) includes:
- Absorption correction using spherical harmonics
- Frame scaling
;
_oxdiff_exptl_absorpt_empirical_full_max 1.536
_oxdiff_exptl_absorpt_empirical_full_min 0.652

loop_
_space_group_symop_operation_xyz
'x, y, z'

loop_
_atom_site_label
_atom_site_type_symbol
_atom_site_fract_x
_atom_site_fract_y
_atom_site_fract_z
_atom_site_U_iso_or_equiv
_atom_site_adp_type
_atom_site_occupancy
_atom_site_site_symmetry_order
_atom_site_calc_flag
_atom_site_refinement_flags_posn
_atom_site_refinement_flags_adp
_atom_site_refinement_flags_occupancy
_atom_site_disorder_assembly
_atom_site_disorder_group
I1 I 0.67774(17) -0.34111(16) 0.94500(5) 0.0330(4) Uani 1 1 d . U . . .
I2 I 0.35229(16) 0.11972(15) 0.04453(5) 0.0363(4) Uani 1 1 d . U . . .
S1 S 0.6032(10) 0.4358(9) 0.48282(18) 0.0250(8) Uani 1 1 d . U . . .
C19 C 0.007(4) 0.534(4) 0.2022(7) 0.021(3) Uani 1 1 d . U . . .
O3 O 0.187(3) 0.389(3) 0.3932(6) 0.027(3) Uani 1 1 d . U . . .
O4 O 0.326(3) 0.712(3) 0.2836(5) 0.030(3) Uani 1 1 d . U . . .
C20 C -0.081(6) 0.622(5) 0.1497(10) 0.045(6) Uani 1 1 d . U . . .
H20 H -0.196074 0.776280 0.144702 0.054 Uiso 1 1 calc R U . . .
C15 C 0.203(4) 0.612(3) 0.4070(7) 0.021(3) Uani 1 1 d . U . . .
C13 C 0.312(4) 0.864(4) 0.4862(7) 0.025(3) Uani 1 1 d . U . . .
H13 H 0.183075 1.006208 0.477521 0.030 Uiso 1 1 calc R U . . .
C4 C 1.004(5) 0.208(4) 0.7891(9) 0.023(3) Uani 1 1 d . U . . .
C5 C 1.117(5) 0.247(4) 0.8390(10) 0.031(4) Uani 1 1 d . U . . .
H5 H 1.248332 0.378818 0.842095 0.037 Uiso 1 1 calc R U . . .
O2 O 0.917(3) 0.285(3) 0.5855(6) 0.030(3) Uani 1 1 d . U . . .
N2 N 0.929(3) 0.691(3) 0.6103(6) 0.024(3) Uani 1 1 d . U . . .
H2 H 0.871102 0.853971 0.603214 0.029 Uiso 1 1 calc R U . . .
C2 C 0.719(5) -0.126(4) 0.8284(7) 0.032(4) Uani 1 1 d . U . . .
H2A H 0.580424 -0.251302 0.824932 0.039 Uiso 1 1 calc R U . . .
C16 C -0.098(4) 0.815(4) 0.3353(7) 0.023(3) Uani 1 1 d . U . . .
H16 H -0.250141 0.689616 0.346259 0.027 Uiso 1 1 calc R U . . .
N4 N -0.098(3) 0.651(3) 0.2475(6) 0.023(3) Uani 1 1 d . U . . .
H4 H -0.282938 0.681448 0.250624 0.028 Uiso 1 1 calc R U . . .
N3 N 0.087(3) 0.825(3) 0.3806(6) 0.022(3) Uani 1 1 d . U . . .
H3 H 0.123287 0.976674 0.391057 0.027 Uiso 1 1 calc R U . . .
C8 C 1.109(3) 0.620(3) 0.6568(7) 0.019(3) Uani 1 1 d . U . . .
H8 H 1.272341 0.506110 0.645770 0.023 Uiso 1 1 calc R U . . .
C23 C 0.306(7) 0.220(6) 0.1603(9) 0.059(7) Uani 1 1 d . U . . .
H23 H 0.442050 0.079492 0.163693 0.071 Uiso 1 1 calc R U . . .
C10 C 0.850(4) 0.516(4) 0.5783(7) 0.025(3) Uani 1 1 d . U . . .
C12 C 0.481(4) 0.837(4) 0.5323(7) 0.028(3) Uani 1 1 d . U . . .
H12 H 0.477570 0.959336 0.558174 0.033 Uiso 1 1 calc R U . . .
C22 C 0.200(4) 0.301(3) 0.1119(7) 0.024(3) Uani 1 1 d . U . . .
C1 C 0.823(4) -0.105(3) 0.8777(7) 0.026(3) Uani 1 1 d . U . . .
N1 N 1.113(3) 0.373(3) 0.7430(6) 0.020(3) Uani 1 1 d . U . . .
H1 H 1.295094 0.407411 0.741003 0.025 Uiso 1 1 calc R U . . .
C17 C -0.236(4) 1.078(4) 0.3228(8) 0.027(4) Uani 1 1 d . U . . .
H17A H -0.422927 1.084238 0.341160 0.040 Uiso 1 1 calc R U . . .
H17B H -0.259737 1.110988 0.283918 0.040 Uiso 1 1 calc R U . . .
H17C H -0.116880 1.209403 0.334999 0.040 Uiso 1 1 calc R U . . .
C21 C -0.006(5) 0.490(4) 0.1055(8) 0.039(4) Uani 1 1 d . U . . .
H21 H -0.094941 0.531651 0.072049 0.046 Uiso 1 1 calc R U . . .
C9 C 1.222(4) 0.871(4) 0.6735(7) 0.025(3) Uani 1 1 d . U . . .
H9A H 1.371638 0.932868 0.647783 0.038 Uiso 1 1 calc R U . . .
H9B H 1.300333 0.838365 0.709383 0.038 Uiso 1 1 calc R U . . .
H9C H 1.066955 1.001749 0.673890 0.038 Uiso 1 1 calc R U . . .
C14 C 0.356(4) 0.661(3) 0.4557(7) 0.022(3) Uani 1 1 d . U . . .
C6 C 1.031(4) 0.085(4) 0.8832(8) 0.031(4) Uani 1 1 d . U . . .
H6 H 1.109769 0.099762 0.917165 0.038 Uiso 1 1 calc R U . . .
C24 C 0.214(6) 0.344(6) 0.2060(9) 0.055(7) Uani 1 1 d . U . . .
H24 H 0.297318 0.294071 0.239600 0.066 Uiso 1 1 calc R U . . .
C7 C 0.941(3) 0.476(3) 0.7029(7) 0.019(3) Uani 1 1 d . U . . .
O1 O 0.691(2) 0.459(3) 0.7029(5) 0.028(3) Uani 1 1 d . U . . .
C11 C 0.653(4) 0.615(3) 0.5355(7) 0.023(3) Uani 1 1 d . U . . .
C3 C 0.806(4) 0.029(4) 0.7827(8) 0.027(4) Uani 1 1 d . U . . .
H3A H 0.731544 0.010865 0.748580 0.033 Uiso 1 1 calc R U . . .
C18 C 0.069(3) 0.720(3) 0.2869(7) 0.019(3) Uani 1 1 d . U . . .

loop_
_atom_site_aniso_label
_atom_site_aniso_U_11
_atom_site_aniso_U_22
_atom_site_aniso_U_33
_atom_site_aniso_U_23
_atom_site_aniso_U_13
_atom_site_aniso_U_12
I1 0.0447(9) 0.0282(7) 0.0252(6) -0.0010(5) 0.0036(5) 0.0041(6)
I2 0.0426(9) 0.0429(9) 0.0245(6) -0.0126(6) 0.0015(5) 0.0069(6)
S1 0.030(2) 0.022(2) 0.0240(18) -0.0060(15) -0.0064(14) 0.0063(16)
C19 0.023(8) 0.019(8) 0.020(6) -0.003(6) 0.003(6) -0.007(6)
O3 0.036(7) 0.016(6) 0.031(7) -0.013(5) -0.010(6) 0.002(5)
O4 0.018(5) 0.041(8) 0.031(6) -0.011(6) -0.003(5) 0.001(5)
C20 0.065(15) 0.040(13) 0.035(8) -0.024(9) -0.027(10) 0.022(10)
C15 0.027(8) 0.015(7) 0.022(7) -0.005(5) 0.001(5) 0.007(6)
C13 0.033(9) 0.018(7) 0.026(7) -0.002(6) -0.008(6) -0.002(6)
C4 0.025(9) 0.015(8) 0.028(7) -0.001(6) -0.012(7) 0.003(6)
C5 0.044(11) 0.018(9) 0.031(7) 0.001(6) -0.021(7) 0.002(7)
O2 0.053(9) 0.011(5) 0.028(6) 0.000(5) -0.014(6) -0.001(5)
N2 0.026(7) 0.021(7) 0.027(6) -0.006(5) -0.008(5) 0.008(6)
C2 0.040(10) 0.036(10) 0.019(6) 0.004(6) -0.003(7) -0.006(7)
C16 0.019(7) 0.022(8) 0.029(7) -0.004(6) -0.004(5) -0.002(6)
N4 0.010(6) 0.033(8) 0.028(6) -0.007(6) -0.001(5) -0.004(5)
N3 0.022(7) 0.018(6) 0.029(6) -0.006(5) -0.005(5) 0.002(5)
C8 0.008(6) 0.018(7) 0.031(7) -0.005(6) -0.003(5) -0.001(5)
C23 0.084(16) 0.067(15) 0.025(8) -0.018(9) -0.013(10) 0.051(12)
C10 0.034(9) 0.022(7) 0.019(7) -0.006(6) -0.002(6) 0.002(7)
C12 0.032(9) 0.029(8) 0.024(7) -0.009(6) -0.003(6) 0.005(6)
C22 0.033(9) 0.025(8) 0.015(6) -0.008(6) 0.005(6) -0.004(6)
C1 0.046(10) 0.017(8) 0.017(6) -0.012(6) 0.004(6) 0.003(6)
N1 0.016(6) 0.024(7) 0.022(6) -0.007(5) -0.003(5) -0.004(5)
C17 0.018(8) 0.026(9) 0.038(10) -0.013(7) -0.013(7) 0.004(6)
C21 0.062(12) 0.032(10) 0.023(7) -0.013(7) -0.015(8) 0.013(8)
C9 0.035(10) 0.015(8) 0.027(8) -0.001(7) -0.010(7) 0.003(7)
C14 0.023(8) 0.019(7) 0.024(7) -0.003(5) -0.001(5) -0.002(5)
C6 0.036(10) 0.033(10) 0.025(7) -0.002(6) -0.007(7) -0.001(7)
C24 0.077(15) 0.062(15) 0.027(8) -0.019(9) -0.013(9) 0.044(11)
C7 0.020(6) 0.016(7) 0.023(6) -0.008(5) -0.006(5) 0.000(5)
O1 0.011(5) 0.037(7) 0.034(7) 0.007(6) -0.006(4) -0.004(5)
C11 0.028(8) 0.018(7) 0.024(7) -0.007(5) -0.004(5) 0.000(5)
C3 0.015(8) 0.035(10) 0.033(7) 0.000(7) -0.004(6) -0.006(6)
C18 0.016(6) 0.020(7) 0.023(6) -0.003(6) -0.003(5) -0.005(5)

loop_
_atom_type_symbol
_atom_type_description
_atom_type_scat_dispersion_real
_atom_type_scat_dispersion_imag
_atom_type_scat_source
C C 0.0181 0.0091 'International Tables Vol C Tables 4.2.6.8 and 6.1.1.4'
H H 0.0000 0.0000 'International Tables Vol C Tables 4.2.6.8 and 6.1.1.4'
I I -0.3257 6.8362 'International Tables Vol C Tables 4.2.6.8 and 6.1.1.4'
N N 0.0311 0.0180 'International Tables Vol C Tables 4.2.6.8 and 6.1.1.4'
O O 0.0492 0.0322 'International Tables Vol C Tables 4.2.6.8 and 6.1.1.4'
S S 0.3331 0.5567 'International Tables Vol C Tables 4.2.6.8 and 6.1.1.4'

loop_
_exptl_crystal_face_index_h
_exptl_crystal_face_index_k
_exptl_crystal_face_index_l
_exptl_crystal_face_perp_dist
-3 0 -3 0.0437
3 0 3 0.0687
0 -3 -1 0.1623
0 3 1 0.0313
0 0 16 0.0164
0 0 -16 0.0164

loop_
_geom_angle_atom_site_label_1
_geom_angle_atom_site_label_2
_geom_angle_atom_site_label_3
_geom_angle
_geom_angle_site_symmetry_1
_geom_angle_site_symmetry_3
_geom_angle_publ_flag
C11 S1 C14 91.5(9) . . ?
N4 C19 C20 122(2) . . ?
C24 C19 C20 117(2) . . ?
C24 C19 N4 121.8(18) . . ?
C19 C20 H20 118.8 . . ?
C21 C20 C19 122(2) . . ?
C21 C20 H20 118.8 . . ?
O3 C15 N3 124.3(16) . . ?
O3 C15 C14 121.5(16) . . ?
N3 C15 C14 114.2(15) . . ?
C12 C13 H13 124.1 . . ?
C14 C13 H13 124.1 . . ?
C14 C13 C12 111.9(17) . . ?
C5 C4 N1 115.6(18) . . ?
C3 C4 C5 124(2) . . ?
C3 C4 N1 120.6(17) . . ?
C4 C5 H5 121.2 . . ?
C6 C5 C4 118(2) . . ?
C6 C5 H5 121.2 . . ?
C8 N2 H2 119.0 . . ?
C10 N2 H2 119.0 . . ?
C10 N2 C8 122.0(15) . . ?
C1 C2 H2A 118.7 . . ?
C1 C2 C3 122.7(19) . . ?
C3 C2 H2A 118.7 . . ?
N3 C16 H16 108.3 . . ?
N3 C16 C17 108.6(14) . . ?
N3 C16 C18 110.8(14) . . ?
C17 C16 H16 108.3 . . ?
C17 C16 C18 112.5(15) . . ?
C18 C16 H16 108.3 . . ?
C19 N4 H4 118.1 . . ?
C18 N4 C19 123.8(15) . . ?
C18 N4 H4 118.1 . . ?
C15 N3 C16 122.8(15) . . ?
C15 N3 H3 118.6 . . ?
C16 N3 H3 118.6 . . ?
N2 C8 H8 109.2 . . ?
N2 C8 C9 107.0(14) . . ?
N2 C8 C7 111.2(13) . . ?
C9 C8 H8 109.2 . . ?
C9 C8 C7 111.1(15) . . ?
C7 C8 H8 109.2 . . ?
C22 C23 H23 120.2 . . ?
C22 C23 C24 120(2) . . ?
C24 C23 H23 120.2 . . ?
O2 C10 N2 123.4(17) . . ?
O2 C10 C11 121.1(16) . . ?
N2 C10 C11 115.3(17) . . ?
C13 C12 H12 123.6 . . ?
C11 C12 C13 112.9(16) . . ?
C11 C12 H12 123.6 . . ?
C23 C22 I2 118.6(16) . . ?
C23 C22 C21 122.3(18) . . ?
C21 C22 I2 119.1(13) . . ?
C2 C1 I1 120.7(15) . . ?
C2 C1 C6 118.9(17) . . ?
C6 C1 I1 120.4(12) . . ?
C4 N1 H1 119.1 . . ?
C7 N1 C4 121.8(15) . . ?
C7 N1 H1 119.1 . . ?
C16 C17 H17A 109.5 . . ?
C16 C17 H17B 109.5 . . ?
C16 C17 H17C 109.5 . . ?
H17A C17 H17B 109.5 . . ?
H17A C17 H17C 109.5 . . ?
H17B C17 H17C 109.5 . . ?
C20 C21 H21 121.4 . . ?
C22 C21 C20 117.2(19) . . ?
C22 C21 H21 121.4 . . ?
C8 C9 H9A 109.5 . . ?
C8 C9 H9B 109.5 . . ?
C8 C9 H9C 109.5 . . ?
H9A C9 H9B 109.5 . . ?
H9A C9 H9C 109.5 . . ?
H9B C9 H9C 109.5 . . ?
C15 C14 S1 120.2(13) . . ?
C13 C14 S1 112.3(13) . . ?
C13 C14 C15 127.4(16) . . ?
C5 C6 C1 120.0(17) . . ?
C5 C6 H6 120.0 . . ?
C1 C6 H6 120.0 . . ?
C19 C24 C23 121(2) . . ?
C19 C24 H24 119.7 . . ?
C23 C24 H24 119.7 . . ?
N1 C7 C8 112.0(14) . . ?
O1 C7 C8 122.7(15) . . ?
O1 C7 N1 125.3(16) . . ?
C10 C11 S1 119.7(14) . . ?
C12 C11 S1 111.5(13) . . ?
C12 C11 C10 128.7(16) . . ?
C4 C3 C2 117.2(18) . . ?
C4 C3 H3A 121.4 . . ?
C2 C3 H3A 121.4 . . ?
O4 C18 C16 122.9(15) . . ?
O4 C18 N4 123.2(16) . . ?
N4 C18 C16 113.9(13) . . ?

loop_
_geom_bond_atom_site_label_1
_geom_bond_atom_site_label_2
_geom_bond_distance
_geom_bond_site_symmetry_2
_geom_bond_publ_flag
I1 C1 2.095(18) . ?
I2 C22 2.105(16) . ?
S1 C14 1.723(18) . ?
S1 C11 1.714(17) . ?
C19 C20 1.42(3) . ?
C19 N4 1.41(2) . ?
C19 C24 1.36(3) . ?
O3 C15 1.24(2) . ?
O4 C18 1.21(2) . ?
C20 H20 0.9500 . ?
C20 C21 1.39(3) . ?
C15 N3 1.34(2) . ?
C15 C14 1.48(2) . ?
C13 H13 0.9500 . ?
C13 C12 1.42(2) . ?
C13 C14 1.37(3) . ?
C4 C5 1.41(3) . ?
C4 N1 1.46(3) . ?
C4 C3 1.36(3) . ?
C5 H5 0.9500 . ?
C5 C6 1.38(3) . ?
O2 C10 1.22(2) . ?
N2 H2 0.8800 . ?
N2 C8 1.47(2) . ?
N2 C10 1.34(2) . ?
C2 H2A 0.9500 . ?
C2 C1 1.36(3) . ?
C2 C3 1.39(3) . ?
C16 H16 1.0000 . ?
C16 N3 1.46(2) . ?
C16 C17 1.50(3) . ?
C16 C18 1.54(2) . ?
N4 H4 0.8800 . ?
N4 C18 1.37(2) . ?
N3 H3 0.8800 . ?
C8 H8 1.0000 . ?
C8 C9 1.53(2) . ?
C8 C7 1.53(2) . ?
C23 H23 0.9500 . ?
C23 C22 1.35(3) . ?
C23 C24 1.42(3) . ?
C10 C11 1.48(3) . ?
C12 H12 0.9500 . ?
C12 C11 1.38(3) . ?
C22 C21 1.36(3) . ?
C1 C6 1.44(3) . ?
N1 H1 0.8800 . ?
N1 C7 1.36(2) . ?
C17 H17A 0.9800 . ?
C17 H17B 0.9800 . ?
C17 H17C 0.9800 . ?
C21 H21 0.9500 . ?
C9 H9A 0.9800 . ?
C9 H9B 0.9800 . ?
C9 H9C 0.9800 . ?
C6 H6 0.9500 . ?
C24 H24 0.9500 . ?
C7 O1 1.19(2) . ?
C3 H3A 0.9500 . ?

loop_
_geom_torsion_atom_site_label_1
_geom_torsion_atom_site_label_2
_geom_torsion_atom_site_label_3
_geom_torsion_atom_site_label_4
_geom_torsion
_geom_torsion_site_symmetry_1
_geom_torsion_site_symmetry_2
_geom_torsion_site_symmetry_3
_geom_torsion_site_symmetry_4
_geom_torsion_publ_flag
I1 C1 C6 C5 -177.5(17) . . . . ?
I2 C22 C21 C20 -174(2) . . . . ?
C19 C20 C21 C22 -12(4) . . . . ?
C19 N4 C18 O4 8(3) . . . . ?
C19 N4 C18 C16 -173.2(16) . . . . ?
O3 C15 N3 C16 6(3) . . . . ?
O3 C15 C14 S1 20(2) . . . . ?
O3 C15 C14 C13 -154.9(19) . . . . ?
C20 C19 N4 C18 -133(2) . . . . ?
C20 C19 C24 C23 -8(4) . . . . ?
C13 C12 C11 S1 -1(2) . . . . ?
C13 C12 C11 C10 -177.6(18) . . . . ?
C4 C5 C6 C1 -3(3) . . . . ?
C4 N1 C7 C8 -174.6(15) . . . . ?
C4 N1 C7 O1 6(3) . . . . ?
C5 C4 N1 C7 -141(2) . . . . ?
C5 C4 C3 C2 -1(3) . . . . ?
O2 C10 C11 S1 -20(3) . . . . ?
O2 C10 C11 C12 156(2) . . . . ?
N2 C8 C7 N1 170.5(14) . . . . ?
N2 C8 C7 O1 -10(2) . . . . ?
N2 C10 C11 S1 164.3(14) . . . . ?
N2 C10 C11 C12 -19(3) . . . . ?
C2 C1 C6 C5 1(3) . . . . ?
N4 C19 C20 C21 -172(2) . . . . ?
N4 C19 C24 C23 177(3) . . . . ?
N3 C15 C14 S1 -160.7(13) . . . . ?
N3 C15 C14 C13 25(3) . . . . ?
N3 C16 C18 O4 -15(2) . . . . ?
N3 C16 C18 N4 166.0(15) . . . . ?
C8 N2 C10 O2 1(3) . . . . ?
C8 N2 C10 C11 176.0(15) . . . . ?
C23 C22 C21 C20 8(4) . . . . ?
C10 N2 C8 C9 164.4(17) . . . . ?
C10 N2 C8 C7 -74(2) . . . . ?
C12 C13 C14 S1 0(2) . . . . ?
C12 C13 C14 C15 175.1(17) . . . . ?
C22 C23 C24 C19 4(5) . . . . ?
C1 C2 C3 C4 0(3) . . . . ?
N1 C4 C5 C6 -176.6(19) . . . . ?
N1 C4 C3 C2 178.2(19) . . . . ?
C17 C16 N3 C15 168.6(17) . . . . ?
C17 C16 C18 O4 107(2) . . . . ?
C17 C16 C18 N4 -72.2(18) . . . . ?
C9 C8 C7 N1 -70.5(18) . . . . ?
C9 C8 C7 O1 109.3(19) . . . . ?
C14 S1 C11 C10 177.9(15) . . . . ?
C14 S1 C11 C12 0.8(15) . . . . ?
C14 C15 N3 C16 -173.1(15) . . . . ?
C14 C13 C12 C11 0(2) . . . . ?
C24 C19 C20 C21 13(4) . . . . ?
C24 C19 N4 C18 42(3) . . . . ?
C24 C23 C22 I2 178(2) . . . . ?
C24 C23 C22 C21 -4(5) . . . . ?
C11 S1 C14 C15 -175.9(15) . . . . ?
C11 S1 C14 C13 -0.6(15) . . . . ?
C3 C4 C5 C6 3(4) . . . . ?
C3 C4 N1 C7 40(3) . . . . ?
C3 C2 C1 I1 179.2(16) . . . . ?
C3 C2 C1 C6 0(3) . . . . ?
C18 C16 N3 C15 -67(2) . . . . ?

loop_
_exptl_oxdiff_crystal_face_indexfrac_h
_exptl_oxdiff_crystal_face_indexfrac_k
_exptl_oxdiff_crystal_face_indexfrac_l
_exptl_oxdiff_crystal_face_x
_exptl_oxdiff_crystal_face_y
_exptl_oxdiff_crystal_face_z
-3.0313 -0.0643 -2.6428 0.1237 0.9435 0.3075
3.0313 0.0643 2.6428 -0.1237 -0.9435 -0.3075
0.1169 -3.3511 -0.5891 0.0317 0.2410 -0.9700
-0.1169 3.3511 0.5891 -0.0317 -0.2410 0.9700
-0.0047 -0.0654 16.1447 -0.9938 0.0256 -0.1082
0.0047 0.0654 -16.1447 0.9938 -0.0256 0.1082
